data_2016223
loop_
_publ_author_name
'Kaufmann, Linda'
'Lerner, Hans-Wolfram'
'Bolte, Michael'

_publ_section_title
;
 A new polymorph of tetraphenyldiboroxane
;
_journal_coeditor_code SQ3095
_journal_issue 10
_journal_name_full 'Acta Crystallographica Section C'
_journal_page_first o588
_journal_page_last o590
_journal_paper_doi 10.1107/S0108270107041352
_journal_volume 63
_journal_year 2007
_chemical_formula_iupac 'C24 H20 B2 O'
_chemical_formula_moiety 'C24 H20 B2 O'
_chemical_formula_sum 'C24 H20 B2 O'
_chemical_formula_weight 346.02
_chemical_name_common tetraphenyldiboroxane
_chemical_name_systematic
;
oxybis(diphenylborane)
;
_space_group_IT_number 14
_symmetry_cell_setting monoclinic
_symmetry_space_group_name_Hall '-P 2yn'
_symmetry_space_group_name_H-M 'P 1 21/n 1'
_atom_sites_solution_hydrogens geom
_atom_sites_solution_primary direct
_atom_sites_solution_secondary difmap
_audit_creation_method SHELXL97
_cell_angle_alpha 90.00
_cell_angle_beta 100.286(8)
_cell_angle_gamma 90.00
_cell_formula_units_Z 4
_cell_length_a 10.1489(11)
_cell_length_b 19.2851(16)
_cell_length_c 10.1658(11)
_cell_measurement_reflns_used 7643
_cell_measurement_temperature 173(2)
_cell_measurement_theta_max 25.5
_cell_measurement_theta_min 3.8
_cell_volume 1957.7(3)
_computing_cell_refinement 'X-AREA (Stoe & Cie, 2001)'
_computing_data_collection 'X-AREA (Stoe & Cie, 2001)'
_computing_data_reduction 'X-AREA (Stoe & Cie, 2001)'
_computing_molecular_graphics
;
PLATON (Spek, 2003) and XP in SHELXTL-Plus (Sheldrick, 1991)
;
_computing_publication_material
;
PLATON (Spek, 2003) and SHELXL97 (Sheldrick, 1997)
;
_computing_structure_refinement 'SHELXL97 (Sheldrick, 1997)'
_computing_structure_solution 'SHELXS97 (Sheldrick, 1990)'
_diffrn_ambient_temperature 173(2)
_diffrn_measured_fraction_theta_full 0.997
_diffrn_measured_fraction_theta_max 0.992
_diffrn_measurement_device_type 'Stoe IPDS II two-circle'
_diffrn_measurement_method \w
_diffrn_radiation_monochromator graphite
_diffrn_radiation_source 'fine-focus sealed tube'
_diffrn_radiation_type MoK\a
_diffrn_radiation_wavelength 0.71073
_diffrn_reflns_av_R_equivalents 0.0616
_diffrn_reflns_av_sigmaI/netI 0.0770
_diffrn_reflns_limit_h_max 12
_diffrn_reflns_limit_h_min -12
_diffrn_reflns_limit_k_max 23
_diffrn_reflns_limit_k_min -23
_diffrn_reflns_limit_l_max 12
_diffrn_reflns_limit_l_min -12
_diffrn_reflns_number 19779
_diffrn_reflns_theta_full 25.00
_diffrn_reflns_theta_max 25.66
_diffrn_reflns_theta_min 3.77
_diffrn_standards_number 0
_exptl_absorpt_coefficient_mu 0.068
_exptl_absorpt_correction_type none
_exptl_crystal_colour orange-brown
_exptl_crystal_density_diffrn 1.174
_exptl_crystal_density_method 'not measured'
_exptl_crystal_description block
_exptl_crystal_F_000 728
_exptl_crystal_size_max 0.19
_exptl_crystal_size_mid 0.17
_exptl_crystal_size_min 0.17
_refine_diff_density_max 0.288
_refine_diff_density_min -0.130
_refine_ls_extinction_method none
_refine_ls_goodness_of_fit_ref 0.947
_refine_ls_hydrogen_treatment constr
_refine_ls_matrix_type full
_refine_ls_number_parameters 244
_refine_ls_number_reflns 3682
_refine_ls_number_restraints 0
_refine_ls_restrained_S_all 0.947
_refine_ls_R_factor_all 0.1064
_refine_ls_R_factor_gt 0.0515
_refine_ls_shift/su_max 0.000
_refine_ls_shift/su_mean 0.000
_refine_ls_structure_factor_coef Fsqd
_refine_ls_weighting_details 'calc w = 1/[\s^2^(Fo^2^)+(0.0425P)^2^] where P=(Fo^2^+2Fc^2^)/3'
_refine_ls_weighting_scheme calc
_refine_ls_wR_factor_gt 0.0946
_refine_ls_wR_factor_ref 0.1106
_reflns_number_gt 2205
_reflns_number_total 3682
_reflns_threshold_expression I>2\s(I)
_cod_data_source_file sq3095.cif
_cod_data_source_block I
_cod_original_sg_symbol_H-M 'P 21/n'
_cod_database_code 2016223
_cod_database_fobs_code 2016223

loop_
_symmetry_equiv_pos_as_xyz
'x, y, z'
'-x+1/2, y+1/2, -z+1/2'
'-x, -y, -z'
'x-1/2, -y-1/2, z-1/2'

loop_
_atom_site_type_symbol
_atom_site_label
_atom_site_fract_x
_atom_site_fract_y
_atom_site_fract_z
_atom_site_U_iso_or_equiv
_atom_site_adp_type
_atom_site_calc_flag
_atom_site_refinement_flags
_atom_site_occupancy
O O1 0.67212(15) 0.38327(8) 0.51141(13) 0.0455(4) Uani d . 1
B B1 0.7733(2) 0.34170(14) 0.5742(2) 0.0366(6) Uani d . 1
B B2 0.6135(3) 0.41569(13) 0.3955(2) 0.0375(6) Uani d . 1
C C1 0.80987(19) 0.35039(11) 0.73024(19) 0.0352(5) Uani d . 1
C C2 0.8760(2) 0.29905(12) 0.81529(19) 0.0382(5) Uani d . 1
H H2 0.8999 0.2566 0.7784 0.046 Uiso calc R 1
C C3 0.9073(2) 0.30951(14) 0.9529(2) 0.0488(6) Uani d . 1
H H3 0.9527 0.2744 1.0090 0.059 Uiso calc R 1
C C4 0.8725(3) 0.37060(16) 1.0078(2) 0.0603(8) Uani d . 1
H H4 0.8935 0.3774 1.1017 0.072 Uiso calc R 1
C C5 0.8068(3) 0.42218(15) 0.9264(2) 0.0614(7) Uani d . 1
H H5 0.7833 0.4644 0.9645 0.074 Uiso calc R 1
C C6 0.7755(2) 0.41204(13) 0.7891(2) 0.0455(6) Uani d . 1
H H6 0.7300 0.4475 0.7341 0.055 Uiso calc R 1
C C7 0.8415(2) 0.29119(11) 0.48572(19) 0.0349(5) Uani d . 1
C C8 0.9738(2) 0.26868(13) 0.5240(2) 0.0441(6) Uani d . 1
H H8 1.0217 0.2806 0.6100 0.053 Uiso calc R 1
C C9 1.0367(2) 0.22931(14) 0.4390(2) 0.0524(6) Uani d . 1
H H9 1.1269 0.2151 0.4672 0.063 Uiso calc R 1
C C10 0.9689(3) 0.21056(13) 0.3137(2) 0.0525(6) Uani d . 1
H H10 1.0120 0.1834 0.2560 0.063 Uiso calc R 1
C C11 0.8378(3) 0.23180(13) 0.2732(2) 0.0492(6) Uani d . 1
H H11 0.7905 0.2192 0.1873 0.059 Uiso calc R 1
C C12 0.7758(2) 0.27113(12) 0.3574(2) 0.0418(5) Uani d . 1
H H12 0.6856 0.2852 0.3279 0.050 Uiso calc R 1
C C13 0.7002(2) 0.46453(11) 0.32223(19) 0.0369(5) Uani d . 1
C C14 0.8409(2) 0.46569(12) 0.3556(2) 0.0457(6) Uani d . 1
H H14 0.8846 0.4342 0.4209 0.055 Uiso calc R 1
C C15 0.9172(3) 0.51121(13) 0.2963(2) 0.0527(6) Uani d . 1
H H15 1.0121 0.5104 0.3206 0.063 Uiso calc R 1
C C16 0.8562(3) 0.55795(13) 0.2015(2) 0.0511(6) Uani d . 1
H H16 0.9088 0.5894 0.1609 0.061 Uiso calc R 1
C C17 0.7179(3) 0.55867(13) 0.1661(2) 0.0474(6) Uani d . 1
H H17 0.6755 0.5908 0.1013 0.057 Uiso calc R 1
C C18 0.6414(2) 0.51262(12) 0.2251(2) 0.0408(5) Uani d . 1
H H18 0.5467 0.5135 0.1992 0.049 Uiso calc R 1
C C19 0.4588(2) 0.40369(11) 0.35428(19) 0.0349(5) Uani d . 1
C C20 0.3929(2) 0.39576(12) 0.2208(2) 0.0429(5) Uani d . 1
H H20 0.4421 0.4002 0.1500 0.051 Uiso calc R 1
C C21 0.2567(2) 0.38154(13) 0.1919(2) 0.0520(6) Uani d . 1
H H21 0.2139 0.3752 0.1017 0.062 Uiso calc R 1
C C22 0.1830(2) 0.37657(14) 0.2930(3) 0.0558(7) Uani d . 1
H H22 0.0897 0.3671 0.2721 0.067 Uiso calc R 1
C C23 0.2444(2) 0.38524(13) 0.4248(2) 0.0511(6) Uani d . 1
H H23 0.1934 0.3827 0.4945 0.061 Uiso calc R 1
C C24 0.3807(2) 0.39763(12) 0.4542(2) 0.0421(5) Uani d . 1
H H24 0.4227 0.4022 0.5451 0.050 Uiso calc R 1

loop_
_atom_site_aniso_label
_atom_site_aniso_U_11
_atom_site_aniso_U_22
_atom_site_aniso_U_33
_atom_site_aniso_U_12
_atom_site_aniso_U_13
_atom_site_aniso_U_23
O1 0.0381(9) 0.0575(10) 0.0387(8) 0.0098(7) 0.0004(6) 0.0082(7)
B1 0.0250(12) 0.0440(15) 0.0394(12) -0.0067(10) 0.0018(10) 0.0094(11)
B2 0.0416(14) 0.0399(15) 0.0296(11) 0.0100(11) 0.0025(10) -0.0023(10)
C1 0.0237(10) 0.0444(13) 0.0366(10) -0.0039(9) 0.0025(8) 0.0029(9)
C2 0.0299(11) 0.0460(13) 0.0374(11) -0.0040(9) 0.0025(9) 0.0063(10)
C3 0.0382(13) 0.0711(18) 0.0353(11) -0.0059(12) 0.0017(10) 0.0097(12)
C4 0.0499(15) 0.095(2) 0.0340(12) -0.0106(15) 0.0029(11) -0.0131(13)
C5 0.0521(16) 0.0728(19) 0.0574(15) -0.0035(14) 0.0047(13) -0.0233(14)
C6 0.0361(12) 0.0481(14) 0.0510(13) -0.0017(10) 0.0040(10) -0.0049(11)
C7 0.0284(11) 0.0397(12) 0.0357(10) -0.0054(9) 0.0037(8) 0.0082(9)
C8 0.0310(12) 0.0593(15) 0.0413(11) -0.0005(10) 0.0044(10) 0.0048(10)
C9 0.0307(12) 0.0641(17) 0.0644(15) 0.0047(11) 0.0141(11) 0.0055(13)
C10 0.0522(15) 0.0527(15) 0.0562(14) -0.0023(12) 0.0196(12) -0.0059(12)
C11 0.0511(15) 0.0507(14) 0.0446(12) -0.0047(12) 0.0054(11) -0.0057(11)
C12 0.0376(12) 0.0424(13) 0.0431(12) 0.0001(10) 0.0007(10) 0.0009(10)
C13 0.0352(12) 0.0398(12) 0.0349(10) 0.0013(9) 0.0039(9) -0.0045(9)
C14 0.0384(13) 0.0448(13) 0.0517(13) -0.0008(11) 0.0015(10) 0.0020(11)
C15 0.0404(14) 0.0507(15) 0.0656(15) -0.0064(12) 0.0056(11) -0.0017(12)
C16 0.0537(16) 0.0478(14) 0.0526(13) -0.0120(12) 0.0116(12) -0.0027(12)
C17 0.0568(15) 0.0458(14) 0.0394(12) 0.0020(11) 0.0082(11) 0.0001(10)
C18 0.0400(13) 0.0454(13) 0.0368(11) 0.0011(10) 0.0063(9) -0.0032(10)
C19 0.0332(11) 0.0369(12) 0.0330(10) 0.0067(9) 0.0013(8) 0.0042(9)
C20 0.0427(13) 0.0488(14) 0.0356(11) 0.0011(11) 0.0031(9) 0.0074(10)
C21 0.0435(14) 0.0618(17) 0.0444(12) -0.0044(12) -0.0091(11) 0.0132(11)
C22 0.0307(12) 0.0648(17) 0.0689(16) -0.0013(11) 0.0004(12) 0.0189(13)
C23 0.0404(14) 0.0626(17) 0.0529(13) 0.0046(12) 0.0158(11) 0.0094(12)
C24 0.0395(13) 0.0500(14) 0.0373(11) 0.0075(10) 0.0086(9) 0.0054(10)

loop_
_atom_type_symbol
_atom_type_description
_atom_type_scat_dispersion_real
_atom_type_scat_dispersion_imag
_atom_type_scat_source
C C 0.0033 0.0016 'International Tables Vol C Tables 4.2.6.8 and 6.1.1.4'
H H 0.0000 0.0000 'International Tables Vol C Tables 4.2.6.8 and 6.1.1.4'
B B 0.0013 0.0007 'International Tables Vol C Tables 4.2.6.8 and 6.1.1.4'
O O 0.0106 0.0060 'International Tables Vol C Tables 4.2.6.8 and 6.1.1.4'

loop_
_geom_angle_atom_site_label_1
_geom_angle_atom_site_label_2
_geom_angle_atom_site_label_3
_geom_angle
B1 O1 B2 147.34(19)
O1 B1 C7 117.92(18)
O1 B1 C1 115.5(2)
C7 B1 C1 126.57(19)
O1 B2 C13 119.3(2)
O1 B2 C19 114.9(2)
C13 B2 C19 125.64(18)
C6 C1 C2 117.57(18)
C6 C1 B1 119.27(19)
C2 C1 B1 123.2(2)
C3 C2 C1 120.9(2)
C3 C2 H2 119.5
C1 C2 H2 119.5
C4 C3 C2 120.2(2)
C4 C3 H3 119.9
C2 C3 H3 119.9
C3 C4 C5 120.2(2)
C3 C4 H4 119.9
C5 C4 H4 119.9
C4 C5 C6 119.9(3)
C4 C5 H5 120.1
C6 C5 H5 120.1
C5 C6 C1 121.2(2)
C5 C6 H6 119.4
C1 C6 H6 119.4
C8 C7 C12 116.4(2)
C8 C7 B1 122.24(18)
C12 C7 B1 121.13(18)
C9 C8 C7 121.5(2)
C9 C8 H8 119.3
C7 C8 H8 119.3
C10 C9 C8 120.5(2)
C10 C9 H9 119.7
C8 C9 H9 119.7
C11 C10 C9 119.3(2)
C11 C10 H10 120.3
C9 C10 H10 120.3
C12 C11 C10 120.1(2)
C12 C11 H11 120.0
C10 C11 H11 120.0
C11 C12 C7 122.2(2)
C11 C12 H12 118.9
C7 C12 H12 118.9
C18 C13 C14 116.3(2)
C18 C13 B2 121.79(19)
C14 C13 B2 121.81(19)
C15 C14 C13 122.0(2)
C15 C14 H14 119.0
C13 C14 H14 119.0
C14 C15 C16 120.2(2)
C14 C15 H15 119.9
C16 C15 H15 119.9
C15 C16 C17 119.7(2)
C15 C16 H16 120.2
C17 C16 H16 120.2
C18 C17 C16 120.1(2)
C18 C17 H17 119.9
C16 C17 H17 119.9
C17 C18 C13 121.7(2)
C17 C18 H18 119.1
C13 C18 H18 119.1
C24 C19 C20 117.2(2)
C24 C19 B2 119.23(17)
C20 C19 B2 123.6(2)
C21 C20 C19 120.5(2)
C21 C20 H20 119.7
C19 C20 H20 119.7
C22 C21 C20 120.6(2)
C22 C21 H21 119.7
C20 C21 H21 119.7
C21 C22 C23 120.2(2)
C21 C22 H22 119.9
C23 C22 H22 119.9
C24 C23 C22 119.3(2)
C24 C23 H23 120.3
C22 C23 H23 120.3
C23 C24 C19 122.14(19)
C23 C24 H24 118.9
C19 C24 H24 118.9

loop_
_geom_bond_atom_site_label_1
_geom_bond_atom_site_label_2
_geom_bond_distance
O1 B1 1.367(3)
O1 B2 1.372(3)
B1 C7 1.568(3)
B1 C1 1.573(3)
B2 C13 1.565(3)
B2 C19 1.568(3)
C1 C6 1.403(3)
C1 C2 1.404(3)
C2 C3 1.393(3)
C2 H2 0.9500
C3 C4 1.376(4)
C3 H3 0.9500
C4 C5 1.386(4)
C4 H4 0.9500
C5 C6 1.389(3)
C5 H5 0.9500
C6 H6 0.9500
C7 C8 1.399(3)
C7 C12 1.409(3)
C8 C9 1.388(3)
C8 H8 0.9500
C9 C10 1.384(3)
C9 H9 0.9500
C10 C11 1.382(4)
C10 H10 0.9500
C11 C12 1.377(3)
C11 H11 0.9500
C12 H12 0.9500
C13 C18 1.408(3)
C13 C14 1.408(3)
C14 C15 1.379(3)
C14 H14 0.9500
C15 C16 1.382(3)
C15 H15 0.9500
C16 C17 1.385(4)
C16 H16 0.9500
C17 C18 1.385(3)
C17 H17 0.9500
C18 H18 0.9500
C19 C24 1.401(3)
C19 C20 1.410(3)
C20 C21 1.389(3)
C20 H20 0.9500
C21 C22 1.377(3)
C21 H21 0.9500
C22 C23 1.384(3)
C22 H22 0.9500
C23 C24 1.382(3)
C23 H23 0.9500
C24 H24 0.9500

loop_
_geom_torsion_atom_site_label_1
_geom_torsion_atom_site_label_2
_geom_torsion_atom_site_label_3
_geom_torsion_atom_site_label_4
_geom_torsion
B2 O1 B1 C7 -24.0(5)
B2 O1 B1 C1 155.6(3)
B1 O1 B2 C13 -54.2(4)
B1 O1 B2 C19 130.2(3)
O1 B1 C1 C6 -21.7(3)
C7 B1 C1 C6 157.8(2)
O1 B1 C1 C2 158.3(2)
C7 B1 C1 C2 -22.2(3)
C6 C1 C2 C3 -0.6(3)
B1 C1 C2 C3 179.4(2)
C1 C2 C3 C4 0.5(3)
C2 C3 C4 C5 -0.3(4)
C3 C4 C5 C6 0.3(4)
C4 C5 C6 C1 -0.4(4)
C2 C1 C6 C5 0.6(3)
B1 C1 C6 C5 -179.5(2)
O1 B1 C7 C8 152.9(2)
C1 B1 C7 C8 -26.6(3)
O1 B1 C7 C12 -21.3(3)
C1 B1 C7 C12 159.2(2)
C12 C7 C8 C9 0.6(3)
B1 C7 C8 C9 -173.8(2)
C7 C8 C9 C10 -0.7(4)
C8 C9 C10 C11 0.4(4)
C9 C10 C11 C12 -0.1(4)
C10 C11 C12 C7 0.1(4)
C8 C7 C12 C11 -0.3(3)
B1 C7 C12 C11 174.2(2)
O1 B2 C13 C18 -163.16(19)
C19 B2 C13 C18 12.0(3)
O1 B2 C13 C14 13.0(3)
C19 B2 C13 C14 -171.9(2)
C18 C13 C14 C15 -0.2(3)
B2 C13 C14 C15 -176.5(2)
C13 C14 C15 C16 0.4(4)
C14 C15 C16 C17 -0.2(4)
C15 C16 C17 C18 -0.2(4)
C16 C17 C18 C13 0.5(3)
C14 C13 C18 C17 -0.3(3)
B2 C13 C18 C17 176.1(2)
O1 B2 C19 C24 34.5(3)
C13 B2 C19 C24 -140.8(2)
O1 B2 C19 C20 -142.9(2)
C13 B2 C19 C20 41.8(3)
C24 C19 C20 C21 -0.9(3)
B2 C19 C20 C21 176.5(2)
C19 C20 C21 C22 1.5(4)
C20 C21 C22 C23 -0.4(4)
C21 C22 C23 C24 -1.2(4)
C22 C23 C24 C19 1.8(4)
C20 C19 C24 C23 -0.8(3)
B2 C19 C24 C23 -178.3(2)

loop_
_cod_related_entry_id
_cod_related_entry_database
_cod_related_entry_code
1 ChemSpider 518800
